data_2002671
loop_
_publ_author_name
'Szillat, H'
'Mueller-Buschbaum, Hk'

_publ_section_title
;
Zur Kristallchemie eines neuen Oxomolybdats: Cu2 Yb Mo3 O12
;
_journal_name_full
;
Zeitschrift fuer Naturforschung, Teil B. Anorganische Chemie,
Organische Chemie (42,1987-)
;
_journal_page_first 257
_journal_page_last 260
_journal_volume 50
_journal_year 1995
_chemical_formula_structural 'Cu2 Yb (Mo O4)3'
_chemical_formula_sum 'Cu2 Mo3 O12 Yb'
_chemical_name_systematic 'Dicopper ytterbium tris(molybdat)'
_space_group_IT_number 11
_symmetry_cell_setting monoclinic
_symmetry_Int_Tables_number 11
_symmetry_space_group_name_Hall '-P 2yb'
_symmetry_space_group_name_H-M 'P 1 21/m 1'
_cell_angle_alpha 90
_cell_angle_beta 95.73(7)
_cell_angle_gamma 90
_cell_formula_units_Z 2
_cell_length_a 5.162(2)
_cell_length_b 10.885(4)
_cell_length_c 8.699(4)
_cell_volume 486.3
_refine_ls_R_factor_all 0.055
_cod_database_code 2002671

loop_
_symmetry_equiv_pos_as_xyz
x,y,z
-x,1/2+y,-z
-x,-y,-z
x,1/2-y,z

loop_
_atom_site_label
_atom_site_type_symbol
_atom_site_symmetry_multiplicity
_atom_site_Wyckoff_symbol
_atom_site_fract_x
_atom_site_fract_y
_atom_site_fract_z
_atom_site_occupancy
_atom_site_attached_hydrogens
_atom_site_calc_flag
Yb1 Yb3+ 2 e 0.300620(14) 0.25 0.955900(8) 1. 0 d
Mo1 Mo6+ 4 f -0.17974(2) 0.470120(9) 0.812260(11) 1. 0 d
Mo2 Mo6+ 2 e 0.30065(3) 0.75 0.61903(2) 1. 0 d
Cu1 Cu2+ 4 f 0.25470(3) 0.41265(2) 0.56115(2) 1. 0 d
O1 O2- 4 f 0.0983(2) 0.38054(8) 0.76331(10) 1. 0 d
O2 O2- 2 e 0.5451(3) 0.25 0.1915(2) 1. 0 d
O3 O2- 4 f 0.3792(2) 0.48971(9) 0.35693(10) 1. 0 d
O4 O2- 4 f -0.1002(2) 0.60521(8) 0.91902(11) 1. 0 d
O5 O2- 4 f -0.3849(2) 0.37872(10) 0.90986(13) 1. 0 d
O6 O2- 2 e 0.5316(3) 0.75 0.4767(2) 1. 0 d
O7 O2- 4 f 0.0998(2) 0.61768(11) 0.58655(13) 1. 0 d

loop_
_atom_type_symbol
_atom_type_oxidation_number
Yb3+ 3.000
Mo6+ 6.000
Cu2+ 1.500
O2- -2.000
